data_2231277
loop_
_publ_author_name
'Reiss, Guido J.'
'Meyer, Michaela K.'

_publ_section_title
;
 Diisopropylammonium methanesulfonate
;
_journal_coeditor_code QM2018
_journal_issue 8
_journal_name_full 'Acta Crystallographica Section E'
_journal_page_first o2169
_journal_paper_doi 10.1107/S1600536811029382
_journal_volume 67
_journal_year 2011
_chemical_formula_iupac 'C6 H16 N +, C H3 S O3 -'
_chemical_formula_moiety 'C6 H16 N +, C H3 O3 S -'
_chemical_formula_sum 'C7 H19 N O3 S'
_chemical_formula_weight 197.29
_chemical_name_systematic
;
Diisopropylammonium methanesulfonate
;
_space_group_IT_number 14
_symmetry_cell_setting monoclinic
_symmetry_space_group_name_Hall '-P 2yn'
_symmetry_space_group_name_H-M 'P 1 21/n 1'
_atom_sites_solution_hydrogens difmap
_atom_sites_solution_primary direct
_atom_sites_solution_secondary difmap
_audit_creation_method SHELXL-97
_cell_angle_alpha 90.00
_cell_angle_beta 101.8161(15)
_cell_angle_gamma 90.00
_cell_formula_units_Z 4
_cell_length_a 8.88154(13)
_cell_length_b 8.53537(13)
_cell_length_c 14.5784(2)
_cell_measurement_reflns_used 18202
_cell_measurement_temperature 150.0(10)
_cell_measurement_theta_max 31.9758
_cell_measurement_theta_min 3.4394
_cell_volume 1081.73(3)
_computing_cell_refinement 'CrysAlis PRO (Oxford Diffraction, 2009)'
_computing_data_collection 'CrysAlis PRO (Oxford Diffraction, 2009)'
_computing_data_reduction 'CrysAlis PRO (Oxford Diffraction, 2009)'
_computing_molecular_graphics 'DIAMOND (Brandenburg, 2010)'
_computing_publication_material 'publCIF (Westrip, 2010)'
_computing_structure_refinement 'SHELXL97 (Sheldrick, 2008)'
_computing_structure_solution 'SHELXS97 (Sheldrick, 2008)'
_diffrn_ambient_temperature 150.0(10)
_diffrn_detector_area_resol_mean 16.27
_diffrn_measured_fraction_theta_full 0.997
_diffrn_measured_fraction_theta_max 0.997
_diffrn_measurement_device_type 'Oxford Diffraction Xcalibur Eos'
_diffrn_measurement_method \w
_diffrn_radiation_monochromator graphite
_diffrn_radiation_source 'fine-focus sealed tube'
_diffrn_radiation_type MoK\a
_diffrn_radiation_wavelength 0.71073
_diffrn_reflns_av_R_equivalents 0.0240
_diffrn_reflns_av_sigmaI/netI 0.0121
_diffrn_reflns_limit_h_max 12
_diffrn_reflns_limit_h_min -12
_diffrn_reflns_limit_k_max 12
_diffrn_reflns_limit_k_min -12
_diffrn_reflns_limit_l_max 20
_diffrn_reflns_limit_l_min -20
_diffrn_reflns_number 25064
_diffrn_reflns_theta_full 30.00
_diffrn_reflns_theta_max 30.00
_diffrn_reflns_theta_min 4.08
_exptl_absorpt_coefficient_mu 0.274
_exptl_absorpt_correction_T_max 1.00000
_exptl_absorpt_correction_T_min 0.95052
_exptl_absorpt_correction_type multi-scan
_exptl_absorpt_process_details
;
(CrysAlis PRO; Oxford Diffraction, 2009)
;
_exptl_crystal_colour colourless
_exptl_crystal_density_diffrn 1.211
_exptl_crystal_density_method 'not measured'
_exptl_crystal_description needle
_exptl_crystal_F_000 432
_exptl_crystal_size_max 0.65
_exptl_crystal_size_mid 0.25
_exptl_crystal_size_min 0.10
_refine_diff_density_max 0.340
_refine_diff_density_min -0.322
_refine_ls_extinction_coef 0.0276(9)
_refine_ls_extinction_expression Fc^*^=kFc[1+0.001xFc^2^\l^3^/sin(2\q)]^-1/4^
_refine_ls_extinction_method 'SHELXL97 (Sheldrick, 2008)'
_refine_ls_goodness_of_fit_ref 1.030
_refine_ls_hydrogen_treatment mixed
_refine_ls_matrix_type full
_refine_ls_number_parameters 146
_refine_ls_number_reflns 3149
_refine_ls_number_restraints 0
_refine_ls_restrained_S_all 1.030
_refine_ls_R_factor_all 0.0310
_refine_ls_R_factor_gt 0.0269
_refine_ls_shift/su_max 0.000
_refine_ls_shift/su_mean 0.000
_refine_ls_structure_factor_coef Fsqd
_refine_ls_weighting_details 'calc w=1/[\s^2^(Fo^2^)+(0.01P)^2^+0.55P] where P=(Fo^2^+2Fc^2^)/3'
_refine_ls_weighting_scheme calc
_refine_ls_wR_factor_gt 0.0587
_refine_ls_wR_factor_ref 0.0596
_reflns_number_gt 2782
_reflns_number_total 3149
_reflns_threshold_expression I>2\s(I)
_cod_data_source_file qm2018.cif
_cod_data_source_block I
_cod_original_sg_symbol_H-M 'P 21/n'
_cod_database_code 2231277
_cod_database_fobs_code 2231277

loop_
_symmetry_equiv_pos_as_xyz
'x, y, z'
'-x+1/2, y+1/2, -z+1/2'
'-x, -y, -z'
'x-1/2, -y-1/2, z-1/2'

loop_
_atom_site_type_symbol
_atom_site_label
_atom_site_fract_x
_atom_site_fract_y
_atom_site_fract_z
_atom_site_U_iso_or_equiv
_atom_site_adp_type
_atom_site_calc_flag
_atom_site_refinement_flags
_atom_site_occupancy
_atom_site_symmetry_multiplicity
S S1 0.38147(3) 0.02594(3) 0.180331(16) 0.01976(7) Uani d . 1 1
O O1 0.47025(9) 0.13813(10) 0.13749(6) 0.0355(2) Uani d . 1 1
O O2 0.47472(10) -0.09928(12) 0.22849(6) 0.0408(2) Uani d . 1 1
O O3 0.24712(9) -0.03058(10) 0.11340(5) 0.02989(17) Uani d . 1 1
C C1 0.30699(15) 0.12931(19) 0.26524(9) 0.0442(3) Uani d . 1 1
H H1A 0.2477 0.0595 0.2955 0.065(5) Uiso calc R 1 1
H H1B 0.2424 0.2128 0.2357 0.062(5) Uiso calc R 1 1
H H1C 0.3901 0.1721 0.3109 0.066(5) Uiso calc R 1 1
N N1 0.74609(9) 0.09843(10) 0.07323(6) 0.01840(16) Uani d . 1 1
H H11 0.6562(15) 0.0976(15) 0.0906(9) 0.028(3) Uiso d . 1 1
H H12 0.7329(14) 0.0729(15) 0.0128(9) 0.028(3) Uiso d . 1 1
C C2 0.84677(11) -0.02552(12) 0.12848(7) 0.02104(18) Uani d . 1 1
H H2 0.9413(14) -0.0236(14) 0.1056(8) 0.022(3) Uiso d . 1 1
C C3 0.76690(13) -0.18212(12) 0.10422(8) 0.0283(2) Uani d . 1 1
H H3A 0.6709 -0.1827 0.1248 0.036(4) Uiso calc R 1 1
H H3B 0.8313 -0.2649 0.1349 0.039(4) Uiso calc R 1 1
H H3C 0.7480 -0.1977 0.0376 0.037(4) Uiso calc R 1 1
C C4 0.87442(13) 0.00990(14) 0.23269(7) 0.0286(2) Uani d . 1 1
H H4A 0.9296 0.1069 0.2452 0.036(4) Uiso calc R 1 1
H H4B 0.9337 -0.0731 0.2670 0.037(4) Uiso calc R 1 1
H H4C 0.7775 0.0183 0.2517 0.037(4) Uiso calc R 1 1
C C5 0.80229(12) 0.26542(12) 0.08130(7) 0.02175(19) Uani d . 1 1
H H5 0.8146(13) 0.2921(14) 0.1445(8) 0.022(3) Uiso d . 1 1
C C6 0.67707(14) 0.36632(13) 0.02325(8) 0.0322(2) Uani d . 1 1
H H6A 0.6606 0.3347 -0.0412 0.041(4) Uiso calc R 1 1
H H6B 0.7081 0.4742 0.0286 0.049(4) Uiso calc R 1 1
H H6C 0.5834 0.3538 0.0457 0.041(4) Uiso calc R 1 1
C C7 0.95364(13) 0.27936(14) 0.04905(8) 0.0296(2) Uani d . 1 1
H H7A 1.0290 0.2129 0.0868 0.041(4) Uiso calc R 1 1
H H7B 0.9884 0.3861 0.0553 0.042(4) Uiso calc R 1 1
H H7C 0.9393 0.2479 -0.0154 0.036(4) Uiso calc R 1 1

loop_
_atom_site_aniso_label
_atom_site_aniso_U_11
_atom_site_aniso_U_22
_atom_site_aniso_U_33
_atom_site_aniso_U_12
_atom_site_aniso_U_13
_atom_site_aniso_U_23
S1 0.01698(10) 0.02503(12) 0.01773(10) 0.00188(9) 0.00463(8) -0.00071(9)
O1 0.0289(4) 0.0331(4) 0.0485(5) -0.0013(3) 0.0171(4) 0.0074(4)
O2 0.0310(4) 0.0471(5) 0.0445(5) 0.0131(4) 0.0083(4) 0.0205(4)
O3 0.0267(4) 0.0403(4) 0.0216(3) -0.0034(3) 0.0022(3) -0.0084(3)
C1 0.0305(6) 0.0663(9) 0.0370(6) -0.0021(6) 0.0101(5) -0.0286(7)
N1 0.0188(4) 0.0194(4) 0.0171(4) -0.0008(3) 0.0040(3) -0.0005(3)
C2 0.0193(4) 0.0209(4) 0.0238(4) 0.0026(4) 0.0064(3) 0.0024(4)
C3 0.0306(5) 0.0205(5) 0.0350(6) -0.0003(4) 0.0096(4) 0.0007(4)
C4 0.0295(5) 0.0322(6) 0.0223(5) 0.0020(4) 0.0009(4) 0.0043(4)
C5 0.0269(5) 0.0187(4) 0.0196(4) -0.0025(4) 0.0045(4) -0.0015(3)
C6 0.0368(6) 0.0235(5) 0.0360(6) 0.0049(4) 0.0067(5) 0.0058(4)
C7 0.0278(5) 0.0295(6) 0.0317(5) -0.0080(4) 0.0066(4) 0.0030(4)

loop_
_atom_type_symbol
_atom_type_description
_atom_type_scat_dispersion_real
_atom_type_scat_dispersion_imag
_atom_type_scat_source
C C 0.0033 0.0016 'International Tables Vol C Tables 4.2.6.8 and 6.1.1.4'
H H 0.0000 0.0000 'International Tables Vol C Tables 4.2.6.8 and 6.1.1.4'
N N 0.0061 0.0033 'International Tables Vol C Tables 4.2.6.8 and 6.1.1.4'
O O 0.0106 0.0060 'International Tables Vol C Tables 4.2.6.8 and 6.1.1.4'
S S 0.1246 0.1234 'International Tables Vol C Tables 4.2.6.8 and 6.1.1.4'

loop_
_geom_angle_atom_site_label_1
_geom_angle_atom_site_label_2
_geom_angle_atom_site_label_3
_geom_angle
_geom_angle_publ_flag
O2 S1 O1 112.80(5) y
O2 S1 O3 112.92(6) y
O1 S1 O3 111.71(5) y
O2 S1 C1 106.90(7) ?
O1 S1 C1 106.65(7) ?
O3 S1 C1 105.24(5) ?
C5 N1 C2 118.12(8) ?
C5 N1 H11 106.8(9) ?
C2 N1 H11 108.2(8) ?
C5 N1 H12 106.4(8) ?
C2 N1 H12 107.5(8) ?
H11 N1 H12 109.6(11) ?
N1 C2 C4 110.58(8) ?
N1 C2 C3 107.17(8) ?
C4 C2 C3 112.32(9) ?
N1 C2 H2 105.4(7) ?
C4 C2 H2 111.6(7) ?
C3 C2 H2 109.4(7) ?
N1 C5 C6 107.44(8) ?
N1 C5 C7 110.51(8) ?
C6 C5 C7 112.14(9) ?
N1 C5 H5 106.1(8) ?
C6 C5 H5 109.6(7) ?
C7 C5 H5 110.8(7) ?

loop_
_geom_bond_atom_site_label_1
_geom_bond_atom_site_label_2
_geom_bond_distance
_geom_bond_publ_flag
S1 O2 1.4433(9) y
S1 O1 1.4596(8) y
S1 O3 1.4600(8) y
S1 C1 1.7560(12) y
C1 H1A 0.9600 ?
C1 H1B 0.9600 ?
C1 H1C 0.9600 ?
N1 C5 1.5068(13) ?
N1 C2 1.5076(12) ?
N1 H11 0.885(13) ?
N1 H12 0.891(13) ?
C2 C4 1.5189(14) ?
C2 C3 1.5206(14) ?
C2 H2 0.964(12) ?
C3 H3A 0.9600 ?
C3 H3B 0.9600 ?
C3 H3C 0.9600 ?
C4 H4A 0.9600 ?
C4 H4B 0.9600 ?
C4 H4C 0.9600 ?
C5 C6 1.5196(15) ?
C5 C7 1.5169(14) ?
C5 H5 0.934(12) ?
C6 H6A 0.9600 ?
C6 H6B 0.9600 ?
C6 H6C 0.9600 ?
C7 H7A 0.9600 ?
C7 H7B 0.9600 ?
C7 H7C 0.9600 ?

loop_
_geom_hbond_atom_site_label_D
_geom_hbond_atom_site_label_H
_geom_hbond_atom_site_label_A
_geom_hbond_site_symmetry_A
_geom_hbond_distance_DH
_geom_hbond_distance_HA
_geom_hbond_distance_DA
_geom_hbond_angle_DHA
N1 H11 O1 . 0.885(13) 1.944(13) 2.8168(11) 168.5(12)
N1 H12 O3 3_655 0.891(13) 1.919(13) 2.7944(11) 166.9(12)

loop_
_geom_torsion_atom_site_label_1
_geom_torsion_atom_site_label_2
_geom_torsion_atom_site_label_3
_geom_torsion_atom_site_label_4
_geom_torsion
C5 N1 C2 C4 59.81(11)
C5 N1 C2 C3 -177.47(8)
C2 N1 C5 C6 -177.19(8)
C2 N1 C5 C7 60.18(11)

loop_
_cod_related_entry_id
_cod_related_entry_database
_cod_related_entry_code
1 ChemSpider 30656875
